data_4035238
loop_
_publ_author_name
'Halli, Juliette'
'Kramer, Philipp'
'Grimmer, Jennifer'
'Bolte, Michael'
'Manolikakes, Georg'

_publ_section_title
;
 Bi(OTf)<sub>3</sub>-Catalyzed Diastereoselective One-Pot Synthesis of
 1,3-Diamines with Three Continuous Stereogenic Centers.
;
_journal_issue 19
_journal_name_full 'The Journal of organic chemistry'
_journal_page_first 12007
_journal_page_last 12022
_journal_paper_doi 10.1021/acs.joc.8b01925
_journal_volume 83
_journal_year 2018
_chemical_formula_moiety 'C30 H30 N2 O4, 0.5(C H2 Cl2)'
_chemical_formula_sum 'C30.25 H30.5 Cl0.5 N2 O4'
_chemical_formula_weight 503.79
_space_group_crystal_system triclinic
_space_group_IT_number 2
_space_group_name_Hall '-P 1'
_space_group_name_H-M_alt 'P -1'
_atom_sites_solution_hydrogens mixed
_audit_creation_method SHELXL-2014/6
_cell_angle_alpha 85.73(3)
_cell_angle_beta 80.75(3)
_cell_angle_gamma 73.09(3)
_cell_formula_units_Z 4
_cell_length_a 11.156(2)
_cell_length_b 11.714(2)
_cell_length_c 21.910(4)
_cell_measurement_reflns_used 36133
_cell_measurement_temperature 173(2)
_cell_measurement_theta_max 25.86
_cell_measurement_theta_min 2.02
_cell_volume 2702.6(10)
_computing_cell_refinement 'X-Area (Stoe & Cie, 2001)'
_computing_data_collection 'X-Area (Stoe & Cie, 2001)'
_computing_data_reduction 'X-Area (Stoe & Cie, 2001)'
_computing_molecular_graphics 'XP in SHELXTL-Plus (Sheldrick, 2008)'
_computing_structure_refinement 'SHELXL-2014/6 (Sheldrick, 2014)'
_diffrn_ambient_temperature 173(2)
_diffrn_measured_fraction_theta_full 0.997
_diffrn_measured_fraction_theta_max 0.987
_diffrn_measurement_device_type 'STOE IPDS II two-circle-diffractometer'
_diffrn_measurement_method \w
_diffrn_radiation_type MoK\a
_diffrn_radiation_wavelength 0.71073
_diffrn_reflns_av_R_equivalents 0.0328
_diffrn_reflns_av_unetI/netI 0.0350
_diffrn_reflns_Laue_measured_fraction_full 0.997
_diffrn_reflns_Laue_measured_fraction_max 0.987
_diffrn_reflns_limit_h_max 13
_diffrn_reflns_limit_h_min -13
_diffrn_reflns_limit_k_max 14
_diffrn_reflns_limit_k_min -14
_diffrn_reflns_limit_l_max 26
_diffrn_reflns_limit_l_min -25
_diffrn_reflns_number 29180
_diffrn_reflns_point_group_measured_fraction_full 0.997
_diffrn_reflns_point_group_measured_fraction_max 0.987
_diffrn_reflns_theta_full 25.000
_diffrn_reflns_theta_max 25.439
_diffrn_reflns_theta_min 2.023
_exptl_absorpt_coefficient_mu 0.130
_exptl_absorpt_correction_T_max 1.000
_exptl_absorpt_correction_T_min 0.467
_exptl_absorpt_correction_type multi-scan
_exptl_absorpt_process_details 'X-Area (Stoe & Cie, 2001)'
_exptl_crystal_colour colourless
_exptl_crystal_density_diffrn 1.238
_exptl_crystal_description plate
_exptl_crystal_F_000 1066
_exptl_crystal_size_max 0.260
_exptl_crystal_size_mid 0.220
_exptl_crystal_size_min 0.130
_refine_diff_density_max 0.484
_refine_diff_density_min -0.795
_refine_diff_density_rms 0.051
_refine_ls_extinction_method none
_refine_ls_goodness_of_fit_ref 1.026
_refine_ls_hydrogen_treatment mixed
_refine_ls_matrix_type full
_refine_ls_number_parameters 685
_refine_ls_number_reflns 9882
_refine_ls_number_restraints 0
_refine_ls_restrained_S_all 1.026
_refine_ls_R_factor_all 0.0827
_refine_ls_R_factor_gt 0.0660
_refine_ls_shift/su_max 0.000
_refine_ls_shift/su_mean 0.000
_refine_ls_structure_factor_coef Fsqd
_refine_ls_weighting_details 'w=1/[\s^2^(Fo^2^)+(0.0938P)^2^+1.4962P] where P=(Fo^2^+2Fc^2^)/3'
_refine_ls_weighting_scheme calc
_refine_ls_wR_factor_gt 0.1681
_refine_ls_wR_factor_ref 0.1784
_reflns_Friedel_coverage 0.000
_reflns_number_gt 7810
_reflns_number_total 9882
_reflns_threshold_expression 'I > 2\s(I)'
_cod_data_source_file jo8b01925_si_001.cif
_cod_data_source_block ma35
_cod_original_cell_volume 2702.9(10)
_cod_original_formula_sum 'C30.25 H30.50 Cl0.50 N2 O4'
_cod_database_code 4035238
_shelx_space_group_comment
; 
The symmetry employed for this shelxl refinement is uniquely defined 
by the following loop, which should always be used as a source of 
symmetry information in preference to the above space-group names. 
They are only intended as comments. 
;
_shelx_estimated_absorpt_t_min 0.967
_shelx_estimated_absorpt_t_max 0.983
_shelxl_version_number 2014/6

loop_
_space_group_symop_operation_xyz
'x, y, z'
'-x, -y, -z'

loop_
_atom_site_label
_atom_site_type_symbol
_atom_site_fract_x
_atom_site_fract_y
_atom_site_fract_z
_atom_site_U_iso_or_equiv
_atom_site_adp_type
_atom_site_occupancy
_atom_site_site_symmetry_order
_atom_site_calc_flag
_atom_site_refinement_flags_posn
_atom_site_refinement_flags_adp
_atom_site_refinement_flags_occupancy
O1 O 0.47891(15) 0.19447(16) 0.74339(8) 0.0460(4) Uani 1 1 d . . .
O2 O 0.63370(16) 0.11902(16) 0.66380(8) 0.0481(4) Uani 1 1 d . . .
O3 O 1.07174(16) -0.16147(17) 0.67763(9) 0.0507(5) Uani 1 1 d . . .
N1 N 0.66265(18) 0.23304(17) 0.73773(10) 0.0368(4) Uani 1 1 d . . .
H1 H 0.623(2) 0.272(2) 0.7717(12) 0.035(6) Uiso 1 1 d . . .
N2 N 0.8774(2) -0.02892(19) 0.68795(10) 0.0430(5) Uani 1 1 d . . .
H2 H 0.817(3) -0.002(2) 0.6734(13) 0.041(8) Uiso 1 1 d . . .
C1 C 0.3918(3) 0.1491(3) 0.71611(14) 0.0513(7) Uani 1 1 d . . .
H1B H 0.3299 0.1276 0.7492 0.062 Uiso 1 1 calc R U .
H1C H 0.4394 0.0762 0.6931 0.062 Uiso 1 1 calc R U .
C2 C 0.5952(2) 0.1785(2) 0.71089(11) 0.0390(5) Uani 1 1 d . . .
C3 C 0.7913(2) 0.2336(2) 0.71058(11) 0.0367(5) Uani 1 1 d . . .
H3 H 0.8043 0.2090 0.6667 0.044 Uiso 1 1 calc R U .
C4 C 0.8945(2) 0.1440(2) 0.74322(11) 0.0365(5) Uani 1 1 d . . .
H4 H 0.8862 0.1715 0.7862 0.044 Uiso 1 1 calc R U .
C5 C 0.8836(2) 0.0139(2) 0.74798(11) 0.0373(5) Uani 1 1 d . . .
H5 H 0.9640 -0.0377 0.7615 0.045 Uiso 1 1 calc R U .
C6 C 0.9737(2) -0.1098(2) 0.65632(11) 0.0382(5) Uani 1 1 d . . .
C7 C 1.0256(2) 0.1445(2) 0.70996(13) 0.0461(6) Uani 1 1 d . . .
H7A H 1.0906 0.0875 0.7309 0.069 Uiso 1 1 calc R U .
H7B H 1.0346 0.1216 0.6670 0.069 Uiso 1 1 calc R U .
H7C H 1.0357 0.2247 0.7107 0.069 Uiso 1 1 calc R U .
C11 C 0.3233(2) 0.2415(2) 0.67318(13) 0.0479(6) Uani 1 1 d . . .
C12 C 0.2300(3) 0.3418(3) 0.69616(15) 0.0562(7) Uani 1 1 d . . .
H12 H 0.2092 0.3515 0.7396 0.067 Uiso 1 1 calc R U .
C13 C 0.1671(3) 0.4277(3) 0.65683(18) 0.0692(9) Uani 1 1 d . . .
H13 H 0.1037 0.4960 0.6733 0.083 Uiso 1 1 calc R U .
C14 C 0.1952(4) 0.4149(4) 0.5951(2) 0.0918(13) Uani 1 1 d . . .
H14 H 0.1503 0.4733 0.5681 0.110 Uiso 1 1 calc R U .
C15 C 0.2892(5) 0.3173(4) 0.5710(2) 0.117(2) Uani 1 1 d . . .
H15 H 0.3108 0.3095 0.5274 0.140 Uiso 1 1 calc R U .
C16 C 0.3522(4) 0.2305(4) 0.61045(17) 0.0840(12) Uani 1 1 d . . .
H16 H 0.4160 0.1626 0.5937 0.101 Uiso 1 1 calc R U .
C31 C 0.8036(2) 0.3600(2) 0.70916(11) 0.0396(5) Uani 1 1 d . . .
C32 C 0.7989(2) 0.4174(2) 0.76334(13) 0.0465(6) Uani 1 1 d . . .
H32 H 0.7885 0.3768 0.8021 0.056 Uiso 1 1 calc R U .
C33 C 0.8091(3) 0.5333(3) 0.76164(16) 0.0590(8) Uani 1 1 d . . .
H33 H 0.8060 0.5707 0.7991 0.071 Uiso 1 1 calc R U .
C34 C 0.8236(3) 0.5936(3) 0.70616(19) 0.0687(9) Uani 1 1 d . . .
H34 H 0.8315 0.6724 0.7049 0.082 Uiso 1 1 calc R U .
C35 C 0.8268(3) 0.5386(3) 0.65205(18) 0.0682(9) Uani 1 1 d . . .
H35 H 0.8356 0.5804 0.6135 0.082 Uiso 1 1 calc R U .
C36 C 0.8171(2) 0.4224(2) 0.65339(13) 0.0520(7) Uani 1 1 d . . .
H36 H 0.8197 0.3857 0.6158 0.062 Uiso 1 1 calc R U .
C51 C 0.7782(2) -0.0061(2) 0.79496(12) 0.0405(5) Uani 1 1 d . . .
O52 O 0.77435(19) 0.03412(18) 0.85254(9) 0.0544(5) Uani 1 1 d . . .
C53 C 0.6755(3) 0.0039(3) 0.89020(16) 0.0679(9) Uani 1 1 d . . .
C54 C 0.6199(3) -0.0524(3) 0.85718(17) 0.0652(9) Uani 1 1 d . . .
H54 H 0.5493 -0.0817 0.8720 0.078 Uiso 1 1 calc R U .
C55 C 0.6865(3) -0.0602(2) 0.79548(15) 0.0535(7) Uani 1 1 d . . .
H55 H 0.6696 -0.0963 0.7616 0.064 Uiso 1 1 calc R U .
C56 C 0.6578(5) 0.0406(5) 0.95620(19) 0.1170(18) Uani 1 1 d . . .
H56A H 0.5999 0.1214 0.9606 0.176 Uiso 1 1 calc R U .
H56B H 0.7399 0.0395 0.9673 0.176 Uiso 1 1 calc R U .
H56C H 0.6223 -0.0151 0.9836 0.176 Uiso 1 1 calc R U .
C61 C 0.9577(2) -0.1368(2) 0.59264(11) 0.0417(5) Uani 1 1 d . . .
C62 C 1.0275(4) -0.2475(3) 0.56927(14) 0.0709(10) Uani 1 1 d . . .
H62 H 1.0817 -0.3031 0.5938 0.085 Uiso 1 1 calc R U .
C63 C 1.0186(5) -0.2772(3) 0.51057(16) 0.0945(14) Uani 1 1 d . . .
H63 H 1.0660 -0.3534 0.4953 0.113 Uiso 1 1 calc R U .
C64 C 0.9420(4) -0.1978(3) 0.47432(14) 0.0751(10) Uani 1 1 d . . .
H64 H 0.9345 -0.2193 0.4344 0.090 Uiso 1 1 calc R U .
C65 C 0.8756(3) -0.0860(3) 0.49619(14) 0.0663(8) Uani 1 1 d . . .
H65 H 0.8246 -0.0297 0.4706 0.080 Uiso 1 1 calc R U .
C66 C 0.8828(3) -0.0551(3) 0.55542(13) 0.0527(7) Uani 1 1 d . . .
H66 H 0.8365 0.0219 0.5702 0.063 Uiso 1 1 calc R U .
O1A O 0.86938(15) 0.05885(14) 0.16822(8) 0.0399(4) Uani 1 1 d . . .
O2A O 0.67046(16) 0.15769(14) 0.14935(8) 0.0431(4) Uani 1 1 d . . .
O3A O 0.49118(16) 0.61796(14) 0.15812(8) 0.0404(4) Uani 1 1 d . . .
N1A N 0.73481(18) 0.16589(17) 0.24238(9) 0.0347(4) Uani 1 1 d . . .
H1A H 0.804(3) 0.148(3) 0.2621(14) 0.056(8) Uiso 1 1 d . . .
N2A N 0.59618(18) 0.42032(17) 0.16253(9) 0.0335(4) Uani 1 1 d . . .
H2A H 0.609(2) 0.348(2) 0.1483(11) 0.034(6) Uiso 1 1 d . . .
C1A C 0.8988(3) 0.0070(2) 0.10716(11) 0.0429(6) Uani 1 1 d . . .
H1A1 H 0.9880 0.0010 0.0899 0.052 Uiso 1 1 calc R U .
H1A2 H 0.8440 0.0597 0.0790 0.052 Uiso 1 1 calc R U .
C2A C 0.7501(2) 0.13080(19) 0.18419(11) 0.0349(5) Uani 1 1 d . . .
C3A C 0.6204(2) 0.25489(19) 0.26976(10) 0.0342(5) Uani 1 1 d . . .
H3A H 0.5552 0.2631 0.2421 0.041 Uiso 1 1 calc R U .
C4A C 0.6407(2) 0.38034(19) 0.27158(10) 0.0333(5) Uani 1 1 d . . .
H4A H 0.7104 0.3733 0.2964 0.040 Uiso 1 1 calc R U .
C5A C 0.6785(2) 0.43038(19) 0.20614(10) 0.0322(5) Uani 1 1 d . . .
H5A H 0.6671 0.5175 0.2102 0.039 Uiso 1 1 calc R U .
C6A C 0.5089(2) 0.51456(19) 0.14202(10) 0.0326(5) Uani 1 1 d . . .
C7A C 0.5207(2) 0.4689(2) 0.30295(12) 0.0430(6) Uani 1 1 d . . .
H7A1 H 0.4961 0.4379 0.3444 0.064 Uiso 1 1 calc R U .
H7A2 H 0.5372 0.5458 0.3063 0.064 Uiso 1 1 calc R U .
H7A3 H 0.4521 0.4797 0.2783 0.064 Uiso 1 1 calc R U .
C11A C 0.8785(3) -0.1147(2) 0.11092(10) 0.0417(6) Uani 1 1 d . . .
C12A C 0.9808(3) -0.2155(3) 0.11482(13) 0.0615(8) Uani 1 1 d . . .
H12A H 1.0629 -0.2062 0.1137 0.074 Uiso 1 1 calc R U .
C13A C 0.9653(6) -0.3282(3) 0.12030(16) 0.0904(15) Uani 1 1 d . . .
H13A H 1.0361 -0.3962 0.1226 0.109 Uiso 1 1 calc R U .
C14A C 0.8467(7) -0.3412(3) 0.12243(15) 0.0984(17) Uani 1 1 d . . .
H14A H 0.8354 -0.4189 0.1267 0.118 Uiso 1 1 calc R U .
C15A C 0.7424(5) -0.2424(4) 0.11837(16) 0.0895(14) Uani 1 1 d . . .
H15A H 0.6607 -0.2527 0.1197 0.107 Uiso 1 1 calc R U .
C16A C 0.7585(3) -0.1272(3) 0.11231(13) 0.0591(8) Uani 1 1 d . . .
H16A H 0.6881 -0.0591 0.1092 0.071 Uiso 1 1 calc R U .
C31A C 0.5690(2) 0.2092(2) 0.33213(12) 0.0449(6) Uani 1 1 d . . .
C32A C 0.6338(3) 0.1881(4) 0.38151(15) 0.0845(12) Uani 1 1 d . . .
H32A H 0.7148 0.2013 0.3777 0.101 Uiso 1 1 calc R U .
C33A C 0.5784(4) 0.1459(4) 0.43910(18) 0.0979(15) Uani 1 1 d . . .
H33A H 0.6214 0.1313 0.4742 0.117 Uiso 1 1 calc R U .
C34A C 0.4621(4) 0.1270(3) 0.4423(2) 0.0823(12) Uani 1 1 d . . .
H34A H 0.4265 0.0961 0.4800 0.099 Uiso 1 1 calc R U .
C35A C 0.3958(5) 0.1507(4) 0.3939(2) 0.0906(13) Uani 1 1 d . . .
H35A H 0.3133 0.1409 0.3978 0.109 Uiso 1 1 calc R U .
C36A C 0.4516(3) 0.1891(3) 0.33941(16) 0.0690(9) Uani 1 1 d . . .
H36A H 0.4074 0.2027 0.3047 0.083 Uiso 1 1 calc R U .
C51A C 0.8157(2) 0.37544(19) 0.18062(10) 0.0326(5) Uani 1 1 d . . .
O52A O 0.84382(15) 0.35763(15) 0.11788(7) 0.0403(4) Uani 1 1 d . . .
C53A C 0.9739(2) 0.3107(2) 0.10474(12) 0.0430(6) Uani 1 1 d . . .
C54A C 1.0248(2) 0.2998(2) 0.15651(12) 0.0423(5) Uani 1 1 d . . .
H54A H 1.1122 0.2697 0.1602 0.051 Uiso 1 1 calc R U .
C55A C 0.9234(2) 0.3420(2) 0.20553(11) 0.0414(5) Uani 1 1 d . . .
H55A H 0.9309 0.3457 0.2479 0.050 Uiso 1 1 calc R U .
C56A C 1.0241(3) 0.2819(4) 0.03906(15) 0.0739(10) Uani 1 1 d . . .
H56D H 1.1158 0.2449 0.0349 0.111 Uiso 1 1 calc R U .
H56E H 1.0064 0.3554 0.0134 0.111 Uiso 1 1 calc R U .
H56F H 0.9834 0.2265 0.0255 0.111 Uiso 1 1 calc R U .
C61A C 0.4322(2) 0.4881(2) 0.09693(10) 0.0352(5) Uani 1 1 d . . .
C62A C 0.3717(2) 0.5825(2) 0.06065(12) 0.0444(6) Uani 1 1 d . . .
H62A H 0.3788 0.6601 0.0652 0.053 Uiso 1 1 calc R U .
C63A C 0.3009(3) 0.5644(3) 0.01772(13) 0.0547(7) Uani 1 1 d . . .
H63A H 0.2607 0.6295 -0.0074 0.066 Uiso 1 1 calc R U .
C64A C 0.2885(3) 0.4518(3) 0.01129(14) 0.0588(7) Uani 1 1 d . . .
H64A H 0.2398 0.4396 -0.0181 0.071 Uiso 1 1 calc R U .
C65A C 0.3473(3) 0.3574(3) 0.04779(14) 0.0573(7) Uani 1 1 d . . .
H65A H 0.3379 0.2803 0.0438 0.069 Uiso 1 1 calc R U .
C66A C 0.4198(2) 0.3745(2) 0.09026(12) 0.0457(6) Uani 1 1 d . . .
H66A H 0.4611 0.3091 0.1148 0.055 Uiso 1 1 calc R U .
C1L C 0.5339(14) 0.4579(13) 0.4765(5) 0.141(5) Uani 0.5 1 d . . P
H1L1 H 0.5109 0.3864 0.4668 0.169 Uiso 0.5 1 calc R U P
H1L2 H 0.5947 0.4720 0.4407 0.169 Uiso 0.5 1 calc R U P
Cl1 Cl 0.6086(3) 0.4191(4) 0.52702(16) 0.2521(15) Uani 1 1 d . . .

loop_
_atom_site_aniso_label
_atom_site_aniso_U_11
_atom_site_aniso_U_22
_atom_site_aniso_U_33
_atom_site_aniso_U_23
_atom_site_aniso_U_13
_atom_site_aniso_U_12
O1 0.0304(9) 0.0529(10) 0.0559(11) -0.0108(8) -0.0083(7) -0.0103(8)
O2 0.0348(9) 0.0517(10) 0.0548(11) -0.0179(8) -0.0139(8) 0.0003(8)
O3 0.0344(9) 0.0535(11) 0.0546(11) -0.0071(8) -0.0112(8) 0.0061(8)
N1 0.0270(10) 0.0380(10) 0.0426(11) -0.0089(9) -0.0044(8) -0.0034(8)
N2 0.0298(11) 0.0432(12) 0.0526(13) -0.0111(9) -0.0139(10) 0.0017(9)
C1 0.0387(14) 0.0532(15) 0.0684(18) -0.0096(13) -0.0111(12) -0.0191(12)
C2 0.0299(12) 0.0348(12) 0.0481(13) -0.0039(10) -0.0102(10) 0.0001(9)
C3 0.0266(11) 0.0407(12) 0.0393(12) -0.0047(10) -0.0039(9) -0.0036(9)
C4 0.0294(11) 0.0391(12) 0.0403(12) -0.0033(10) -0.0066(9) -0.0073(9)
C5 0.0291(11) 0.0370(12) 0.0443(13) -0.0049(10) -0.0099(9) -0.0037(9)
C6 0.0286(12) 0.0358(12) 0.0477(13) -0.0013(10) -0.0055(10) -0.0054(9)
C7 0.0295(12) 0.0460(14) 0.0594(16) 0.0072(12) -0.0079(11) -0.0067(10)
C11 0.0278(12) 0.0562(16) 0.0626(16) -0.0189(13) -0.0097(11) -0.0107(11)
C12 0.0395(15) 0.0614(17) 0.0664(18) -0.0195(14) -0.0023(13) -0.0107(13)
C13 0.0469(17) 0.0624(19) 0.093(2) -0.0304(18) -0.0203(16) 0.0053(14)
C14 0.088(3) 0.082(3) 0.090(3) -0.023(2) -0.044(2) 0.023(2)
C15 0.128(4) 0.116(4) 0.067(2) -0.030(2) -0.038(2) 0.046(3)
C16 0.070(2) 0.088(3) 0.072(2) -0.0324(19) -0.0262(18) 0.0272(19)
C31 0.0250(11) 0.0398(13) 0.0488(14) -0.0009(10) -0.0050(10) -0.0016(9)
C32 0.0376(13) 0.0450(14) 0.0570(15) -0.0050(12) -0.0079(11) -0.0108(11)
C33 0.0453(16) 0.0466(15) 0.086(2) -0.0131(15) -0.0078(14) -0.0131(13)
C34 0.0500(18) 0.0417(15) 0.110(3) 0.0010(17) 0.0022(17) -0.0149(13)
C35 0.0526(18) 0.0524(17) 0.087(2) 0.0196(16) 0.0054(16) -0.0086(14)
C36 0.0383(14) 0.0498(15) 0.0552(16) 0.0050(12) 0.0025(11) 0.0008(11)
C51 0.0339(12) 0.0329(12) 0.0532(14) -0.0008(10) -0.0100(10) -0.0054(10)
O52 0.0575(12) 0.0603(12) 0.0495(11) -0.0025(9) 0.0035(9) -0.0288(10)
C53 0.068(2) 0.0635(19) 0.069(2) 0.0050(15) 0.0150(16) -0.0284(17)
C54 0.0439(16) 0.0488(16) 0.098(2) 0.0154(16) 0.0002(16) -0.0159(13)
C55 0.0401(14) 0.0397(14) 0.082(2) 0.0037(13) -0.0167(13) -0.0105(11)
C56 0.140(4) 0.146(4) 0.071(3) -0.008(3) 0.039(3) -0.077(4)
C61 0.0332(12) 0.0449(13) 0.0449(13) -0.0020(10) -0.0011(10) -0.0102(10)
C62 0.097(3) 0.0510(17) 0.0476(16) -0.0045(13) -0.0096(16) 0.0065(17)
C63 0.154(4) 0.060(2) 0.0491(19) -0.0117(16) -0.011(2) 0.003(2)
C64 0.098(3) 0.085(2) 0.0381(15) -0.0085(15) -0.0034(16) -0.021(2)
C65 0.0545(18) 0.090(2) 0.0484(16) 0.0067(15) -0.0108(13) -0.0109(17)
C66 0.0399(14) 0.0601(17) 0.0511(15) -0.0043(13) -0.0069(11) -0.0026(12)
O1A 0.0345(9) 0.0374(9) 0.0449(9) -0.0124(7) -0.0044(7) -0.0038(7)
O2A 0.0441(10) 0.0372(9) 0.0480(10) -0.0046(7) -0.0158(8) -0.0060(7)
O3A 0.0404(9) 0.0306(8) 0.0474(9) -0.0020(7) -0.0079(7) -0.0045(7)
N1A 0.0284(10) 0.0338(10) 0.0392(10) -0.0041(8) -0.0057(8) -0.0034(8)
N2A 0.0336(10) 0.0283(10) 0.0380(10) -0.0022(8) -0.0104(8) -0.0049(8)
C1A 0.0456(14) 0.0424(13) 0.0388(13) -0.0074(10) 0.0030(10) -0.0127(11)
C2A 0.0353(12) 0.0257(10) 0.0443(13) -0.0008(9) -0.0064(10) -0.0093(9)
C3A 0.0267(11) 0.0327(11) 0.0396(12) 0.0009(9) -0.0036(9) -0.0040(9)
C4A 0.0281(11) 0.0332(11) 0.0361(11) -0.0029(9) -0.0057(9) -0.0036(9)
C5A 0.0290(11) 0.0288(11) 0.0384(12) -0.0012(9) -0.0069(9) -0.0065(9)
C6A 0.0293(11) 0.0314(11) 0.0340(11) 0.0004(9) -0.0007(9) -0.0061(9)
C7A 0.0389(13) 0.0374(12) 0.0441(13) -0.0033(10) 0.0016(10) -0.0011(10)
C11A 0.0565(16) 0.0381(13) 0.0285(11) -0.0053(9) 0.0006(10) -0.0130(11)
C12A 0.086(2) 0.0480(16) 0.0454(15) -0.0121(12) -0.0219(14) -0.0024(15)
C13A 0.178(5) 0.0396(17) 0.0512(19) -0.0010(14) -0.039(2) -0.016(2)
C14A 0.211(6) 0.048(2) 0.0430(17) -0.0043(14) 0.009(2) -0.061(3)
C15A 0.129(4) 0.100(3) 0.061(2) -0.028(2) 0.029(2) -0.082(3)
C16A 0.0665(19) 0.0597(17) 0.0548(16) -0.0193(13) 0.0139(14) -0.0315(15)
C31A 0.0399(14) 0.0328(12) 0.0499(14) 0.0034(10) 0.0061(11) 0.0007(10)
C32A 0.0491(19) 0.126(3) 0.0526(18) 0.0290(19) 0.0002(14) 0.0032(19)
C33A 0.076(3) 0.113(3) 0.064(2) 0.029(2) -0.0049(18) 0.026(2)
C34A 0.077(3) 0.0544(19) 0.087(3) 0.0157(17) 0.031(2) -0.0022(17)
C35A 0.096(3) 0.103(3) 0.082(3) -0.007(2) 0.022(2) -0.060(3)
C36A 0.068(2) 0.081(2) 0.0667(19) -0.0137(16) 0.0138(16) -0.0441(18)
C51A 0.0343(12) 0.0313(11) 0.0327(11) -0.0013(9) -0.0039(9) -0.0103(9)
O52A 0.0341(9) 0.0512(10) 0.0351(8) -0.0026(7) -0.0025(7) -0.0124(7)
C53A 0.0317(12) 0.0499(14) 0.0464(14) -0.0054(11) 0.0022(10) -0.0131(11)
C54A 0.0289(12) 0.0452(13) 0.0516(14) -0.0001(11) -0.0047(10) -0.0099(10)
C55A 0.0334(13) 0.0508(14) 0.0402(13) -0.0005(10) -0.0074(10) -0.0115(11)
C56A 0.0507(18) 0.116(3) 0.0520(17) -0.0173(18) 0.0094(14) -0.0250(19)
C61A 0.0266(11) 0.0398(12) 0.0358(11) 0.0009(9) -0.0028(9) -0.0058(9)
C62A 0.0382(13) 0.0436(14) 0.0469(14) 0.0043(11) -0.0086(11) -0.0045(11)
C63A 0.0460(16) 0.0653(18) 0.0483(15) 0.0092(13) -0.0186(12) -0.0050(13)
C64A 0.0460(16) 0.081(2) 0.0523(16) -0.0058(14) -0.0183(13) -0.0149(15)
C65A 0.0533(17) 0.0611(17) 0.0658(18) -0.0042(14) -0.0212(14) -0.0221(14)
C66A 0.0445(14) 0.0429(14) 0.0529(15) 0.0040(11) -0.0168(11) -0.0137(11)
C1L 0.164(12) 0.183(13) 0.099(8) -0.043(8) -0.032(8) -0.069(10)
Cl1 0.198(3) 0.345(4) 0.226(3) -0.035(3) -0.069(2) -0.071(3)

loop_
_atom_type_symbol
_atom_type_description
_atom_type_scat_dispersion_real
_atom_type_scat_dispersion_imag
_atom_type_scat_source
C C 0.0033 0.0016 'International Tables Vol C Tables 4.2.6.8 and 6.1.1.4'
H H 0.0000 0.0000 'International Tables Vol C Tables 4.2.6.8 and 6.1.1.4'
N N 0.0061 0.0033 'International Tables Vol C Tables 4.2.6.8 and 6.1.1.4'
O O 0.0106 0.0060 'International Tables Vol C Tables 4.2.6.8 and 6.1.1.4'
Cl Cl 0.1484 0.1585 'International Tables Vol C Tables 4.2.6.8 and 6.1.1.4'

loop_
_geom_angle_atom_site_label_1
_geom_angle_atom_site_label_2
_geom_angle_atom_site_label_3
_geom_angle
_geom_angle_site_symmetry_1
_geom_angle_site_symmetry_3
C2 O1 C1 116.09(19) . .
C2 N1 C3 121.9(2) . .
C2 N1 H1 116.1(16) . .
C3 N1 H1 121.9(16) . .
C6 N2 C5 123.2(2) . .
C6 N2 H2 118(2) . .
C5 N2 H2 118(2) . .
O1 C1 C11 110.1(2) . .
O1 C1 H1B 109.6 . .
C11 C1 H1B 109.6 . .
O1 C1 H1C 109.6 . .
C11 C1 H1C 109.6 . .
H1B C1 H1C 108.2 . .
O2 C2 N1 125.7(2) . .
O2 C2 O1 123.8(2) . .
N1 C2 O1 110.5(2) . .
N1 C3 C31 109.82(18) . .
N1 C3 C4 113.04(19) . .
C31 C3 C4 111.80(19) . .
N1 C3 H3 107.3 . .
C31 C3 H3 107.3 . .
C4 C3 H3 107.3 . .
C7 C4 C3 109.9(2) . .
C7 C4 C5 109.38(19) . .
C3 C4 C5 113.98(18) . .
C7 C4 H4 107.8 . .
C3 C4 H4 107.8 . .
C5 C4 H4 107.8 . .
N2 C5 C51 110.29(19) . .
N2 C5 C4 112.0(2) . .
C51 C5 C4 114.83(19) . .
N2 C5 H5 106.4 . .
C51 C5 H5 106.4 . .
C4 C5 H5 106.4 . .
O3 C6 N2 122.7(2) . .
O3 C6 C61 120.2(2) . .
N2 C6 C61 117.1(2) . .
C4 C7 H7A 109.5 . .
C4 C7 H7B 109.5 . .
H7A C7 H7B 109.5 . .
C4 C7 H7C 109.5 . .
H7A C7 H7C 109.5 . .
H7B C7 H7C 109.5 . .
C16 C11 C12 118.3(3) . .
C16 C11 C1 121.0(3) . .
C12 C11 C1 120.7(3) . .
C13 C12 C11 120.9(3) . .
C13 C12 H12 119.5 . .
C11 C12 H12 119.5 . .
C14 C13 C12 120.2(3) . .
C14 C13 H13 119.9 . .
C12 C13 H13 119.9 . .
C13 C14 C15 120.0(4) . .
C13 C14 H14 120.0 . .
C15 C14 H14 120.0 . .
C14 C15 C16 119.9(4) . .
C14 C15 H15 120.1 . .
C16 C15 H15 120.1 . .
C11 C16 C15 120.6(3) . .
C11 C16 H16 119.7 . .
C15 C16 H16 119.7 . .
C36 C31 C32 117.9(2) . .
C36 C31 C3 120.5(2) . .
C32 C31 C3 121.6(2) . .
C33 C32 C31 121.2(3) . .
C33 C32 H32 119.4 . .
C31 C32 H32 119.4 . .
C34 C33 C32 120.3(3) . .
C34 C33 H33 119.9 . .
C32 C33 H33 119.9 . .
C33 C34 C35 119.3(3) . .
C33 C34 H34 120.4 . .
C35 C34 H34 120.4 . .
C34 C35 C36 120.7(3) . .
C34 C35 H35 119.6 . .
C36 C35 H35 119.6 . .
C31 C36 C35 120.6(3) . .
C31 C36 H36 119.7 . .
C35 C36 H36 119.7 . .
C55 C51 O52 110.2(2) . .
C55 C51 C5 135.1(2) . .
O52 C51 C5 114.6(2) . .
C51 O52 C53 106.6(2) . .
C54 C53 O52 109.6(3) . .
C54 C53 C56 136.5(3) . .
O52 C53 C56 114.0(3) . .
C53 C54 C55 107.3(3) . .
C53 C54 H54 126.4 . .
C55 C54 H54 126.4 . .
C51 C55 C54 106.3(3) . .
C51 C55 H55 126.9 . .
C54 C55 H55 126.9 . .
C53 C56 H56A 109.5 . .
C53 C56 H56B 109.5 . .
H56A C56 H56B 109.5 . .
C53 C56 H56C 109.5 . .
H56A C56 H56C 109.5 . .
H56B C56 H56C 109.5 . .
C66 C61 C62 119.0(3) . .
C66 C61 C6 123.3(2) . .
C62 C61 C6 117.6(2) . .
C63 C62 C61 120.5(3) . .
C63 C62 H62 119.8 . .
C61 C62 H62 119.8 . .
C64 C63 C62 120.6(3) . .
C64 C63 H63 119.7 . .
C62 C63 H63 119.7 . .
C63 C64 C65 119.5(3) . .
C63 C64 H64 120.3 . .
C65 C64 H64 120.3 . .
C64 C65 C66 120.6(3) . .
C64 C65 H65 119.7 . .
C66 C65 H65 119.7 . .
C61 C66 C65 119.8(3) . .
C61 C66 H66 120.1 . .
C65 C66 H66 120.1 . .
C2A O1A C1A 116.87(19) . .
C2A N1A C3A 122.2(2) . .
C2A N1A H1A 118.4(19) . .
C3A N1A H1A 117.8(19) . .
C6A N2A C5A 123.12(19) . .
C6A N2A H2A 120.7(16) . .
C5A N2A H2A 116.1(16) . .
O1A C1A C11A 110.75(19) . .
O1A C1A H1A1 109.5 . .
C11A C1A H1A1 109.5 . .
O1A C1A H1A2 109.5 . .
C11A C1A H1A2 109.5 . .
H1A1 C1A H1A2 108.1 . .
O2A C2A N1A 126.4(2) . .
O2A C2A O1A 123.5(2) . .
N1A C2A O1A 110.2(2) . .
N1A C3A C31A 110.15(18) . .
N1A C3A C4A 112.55(18) . .
C31A C3A C4A 113.70(19) . .
N1A C3A H3A 106.7 . .
C31A C3A H3A 106.7 . .
C4A C3A H3A 106.7 . .
C7A C4A C5A 108.93(18) . .
C7A C4A C3A 110.70(19) . .
C5A C4A C3A 112.30(17) . .
C7A C4A H4A 108.3 . .
C5A C4A H4A 108.3 . .
C3A C4A H4A 108.3 . .
N2A C5A C51A 110.68(18) . .
N2A C5A C4A 112.30(18) . .
C51A C5A C4A 112.83(18) . .
N2A C5A H5A 106.9 . .
C51A C5A H5A 106.9 . .
C4A C5A H5A 106.9 . .
O3A C6A N2A 123.2(2) . .
O3A C6A C61A 120.7(2) . .
N2A C6A C61A 116.12(19) . .
C4A C7A H7A1 109.5 . .
C4A C7A H7A2 109.5 . .
H7A1 C7A H7A2 109.5 . .
C4A C7A H7A3 109.5 . .
H7A1 C7A H7A3 109.5 . .
H7A2 C7A H7A3 109.5 . .
C16A C11A C12A 119.8(3) . .
C16A C11A C1A 120.5(2) . .
C12A C11A C1A 119.6(3) . .
C13A C12A C11A 121.3(4) . .
C13A C12A H12A 119.4 . .
C11A C12A H12A 119.4 . .
C14A C13A C12A 119.3(4) . .
C14A C13A H13A 120.4 . .
C12A C13A H13A 120.4 . .
C13A C14A C15A 121.0(3) . .
C13A C14A H14A 119.5 . .
C15A C14A H14A 119.5 . .
C14A C15A C16A 119.8(4) . .
C14A C15A H15A 120.1 . .
C16A C15A H15A 120.1 . .
C11A C16A C15A 118.9(3) . .
C11A C16A H16A 120.5 . .
C15A C16A H16A 120.5 . .
C32A C31A C36A 118.7(3) . .
C32A C31A C3A 122.6(3) . .
C36A C31A C3A 118.8(3) . .
C31A C32A C33A 119.3(4) . .
C31A C32A H32A 120.4 . .
C33A C32A H32A 120.4 . .
C34A C33A C32A 118.5(4) . .
C34A C33A H33A 120.8 . .
C32A C33A H33A 120.8 . .
C35A C34A C33A 122.5(3) . .
C35A C34A H34A 118.8 . .
C33A C34A H34A 118.8 . .
C34A C35A C36A 117.7(4) . .
C34A C35A H35A 121.1 . .
C36A C35A H35A 121.1 . .
C35A C36A C31A 123.3(4) . .
C35A C36A H36A 118.4 . .
C31A C36A H36A 118.4 . .
C55A C51A O52A 109.1(2) . .
C55A C51A C5A 133.9(2) . .
O52A C51A C5A 116.91(19) . .
C51A O52A C53A 106.88(18) . .
C54A C53A O52A 109.6(2) . .
C54A C53A C56A 134.8(3) . .
O52A C53A C56A 115.6(2) . .
C53A C54A C55A 107.1(2) . .
C53A C54A H54A 126.4 . .
C55A C54A H54A 126.4 . .
C51A C55A C54A 107.2(2) . .
C51A C55A H55A 126.4 . .
C54A C55A H55A 126.4 . .
C53A C56A H56D 109.5 . .
C53A C56A H56E 109.5 . .
H56D C56A H56E 109.5 . .
C53A C56A H56F 109.5 . .
H56D C56A H56F 109.5 . .
H56E C56A H56F 109.5 . .
C62A C61A C66A 119.2(2) . .
C62A C61A C6A 117.3(2) . .
C66A C61A C6A 123.4(2) . .
C61A C62A C63A 120.5(3) . .
C61A C62A H62A 119.8 . .
C63A C62A H62A 119.8 . .
C64A C63A C62A 120.2(3) . .
C64A C63A H63A 119.9 . .
C62A C63A H63A 119.9 . .
C65A C64A C63A 119.8(3) . .
C65A C64A H64A 120.1 . .
C63A C64A H64A 120.1 . .
C64A C65A C66A 120.3(3) . .
C64A C65A H65A 119.9 . .
C66A C65A H65A 119.9 . .
C65A C66A C61A 120.0(2) . .
C65A C66A H66A 120.0 . .
C61A C66A H66A 120.0 . .
Cl1 C1L Cl1 129.3(7) . 2_666
Cl1 C1L H1L1 105.0 . .
Cl1 C1L H1L1 105.0 2_666 .
Cl1 C1L H1L2 105.0 . .
Cl1 C1L H1L2 105.0 2_666 .
H1L1 C1L H1L2 105.8 . .
C1L Cl1 C1L 50.7(7) . 2_666

loop_
_geom_bond_atom_site_label_1
_geom_bond_atom_site_label_2
_geom_bond_distance
_geom_bond_site_symmetry_2
O1 C2 1.345(3) .
O1 C1 1.456(3) .
O2 C2 1.235(3) .
O3 C6 1.232(3) .
N1 C2 1.341(3) .
N1 C3 1.464(3) .
N1 H1 0.88(3) .
N2 C6 1.342(3) .
N2 C5 1.461(3) .
N2 H2 0.77(3) .
C1 C11 1.497(4) .
C1 H1B 0.9900 .
C1 H1C 0.9900 .
C3 C31 1.524(3) .
C3 C4 1.545(3) .
C3 H3 1.0000 .
C4 C7 1.528(3) .
C4 C5 1.557(3) .
C4 H4 1.0000 .
C5 C51 1.494(3) .
C5 H5 1.0000 .
C6 C61 1.502(3) .
C7 H7A 0.9800 .
C7 H7B 0.9800 .
C7 H7C 0.9800 .
C11 C16 1.367(4) .
C11 C12 1.388(4) .
C12 C13 1.379(5) .
C12 H12 0.9500 .
C13 C14 1.348(5) .
C13 H13 0.9500 .
C14 C15 1.379(5) .
C14 H14 0.9500 .
C15 C16 1.387(6) .
C15 H15 0.9500 .
C16 H16 0.9500 .
C31 C36 1.387(4) .
C31 C32 1.394(4) .
C32 C33 1.392(4) .
C32 H32 0.9500 .
C33 C34 1.371(5) .
C33 H33 0.9500 .
C34 C35 1.382(5) .
C34 H34 0.9500 .
C35 C36 1.394(4) .
C35 H35 0.9500 .
C36 H36 0.9500 .
C51 C55 1.349(4) .
C51 O52 1.369(3) .
O52 C53 1.383(3) .
C53 C54 1.340(5) .
C53 C56 1.506(5) .
C54 C55 1.430(5) .
C54 H54 0.9500 .
C55 H55 0.9500 .
C56 H56A 0.9800 .
C56 H56B 0.9800 .
C56 H56C 0.9800 .
C61 C66 1.384(4) .
C61 C62 1.391(4) .
C62 C63 1.383(5) .
C62 H62 0.9500 .
C63 C64 1.368(5) .
C63 H63 0.9500 .
C64 C65 1.381(5) .
C64 H64 0.9500 .
C65 C66 1.394(4) .
C65 H65 0.9500 .
C66 H66 0.9500 .
O1A C2A 1.359(3) .
O1A C1A 1.459(3) .
O2A C2A 1.221(3) .
O3A C6A 1.238(3) .
N1A C2A 1.338(3) .
N1A C3A 1.466(3) .
N1A H1A 0.90(3) .
N2A C6A 1.346(3) .
N2A C5A 1.460(3) .
N2A H2A 0.89(3) .
C1A C11A 1.502(3) .
C1A H1A1 0.9900 .
C1A H1A2 0.9900 .
C3A C31A 1.517(3) .
C3A C4A 1.555(3) .
C3A H3A 1.0000 .
C4A C7A 1.530(3) .
C4A C5A 1.550(3) .
C4A H4A 1.0000 .
C5A C51A 1.508(3) .
C5A H5A 1.0000 .
C6A C61A 1.508(3) .
C7A H7A1 0.9800 .
C7A H7A2 0.9800 .
C7A H7A3 0.9800 .
C11A C16A 1.384(4) .
C11A C12A 1.391(4) .
C12A C13A 1.375(5) .
C12A H12A 0.9500 .
C13A C14A 1.368(7) .
C13A H13A 0.9500 .
C14A C15A 1.392(7) .
C14A H14A 0.9500 .
C15A C16A 1.405(5) .
C15A H15A 0.9500 .
C16A H16A 0.9500 .
C31A C32A 1.365(4) .
C31A C36A 1.379(4) .
C32A C33A 1.433(5) .
C32A H32A 0.9500 .
C33A C34A 1.368(6) .
C33A H33A 0.9500 .
C34A C35A 1.357(6) .
C34A H34A 0.9500 .
C35A C36A 1.363(5) .
C35A H35A 0.9500 .
C36A H36A 0.9500 .
C51A C55A 1.342(3) .
C51A O52A 1.378(3) .
O52A C53A 1.384(3) .
C53A C54A 1.330(4) .
C53A C56A 1.484(4) .
C54A C55A 1.428(3) .
C54A H54A 0.9500 .
C55A H55A 0.9500 .
C56A H56D 0.9800 .
C56A H56E 0.9800 .
C56A H56F 0.9800 .
C61A C62A 1.385(3) .
C61A C66A 1.397(3) .
C62A C63A 1.385(4) .
C62A H62A 0.9500 .
C63A C64A 1.385(4) .
C63A H63A 0.9500 .
C64A C65A 1.381(4) .
C64A H64A 0.9500 .
C65A C66A 1.388(4) .
C65A H65A 0.9500 .
C66A H66A 0.9500 .
C1L Cl1 1.459(13) .
C1L Cl1 1.817(15) 2_666
C1L H1L1 0.9900 .
C1L H1L2 0.9900 .
Cl1 C1L 1.817(15) 2_666

loop_
_geom_hbond_atom_site_label_D
_geom_hbond_atom_site_label_H
_geom_hbond_atom_site_label_A
_geom_hbond_distance_DH
_geom_hbond_distance_HA
_geom_hbond_distance_DA
_geom_hbond_angle_DHA
_geom_hbond_site_symmetry_A
N1 H1 O3A 0.88(3) 2.09(3) 2.965(3) 170(2) 2_666
N2 H2 O2 0.77(3) 2.15(3) 2.874(3) 157(3) .
C5 H5 O1A 1.00 2.55 3.423(3) 146.2 2_756
N1A H1A O3 0.90(3) 2.11(3) 2.978(3) 160(3) 2_756
N2A H2A O2A 0.89(3) 2.14(3) 2.968(3) 156(2) .
C55A H55A O3 0.95 2.61 3.194(3) 120.0 2_756

loop_
_geom_torsion_atom_site_label_1
_geom_torsion_atom_site_label_2
_geom_torsion_atom_site_label_3
_geom_torsion_atom_site_label_4
_geom_torsion
_geom_torsion_site_symmetry_1
_geom_torsion_site_symmetry_4
C2 O1 C1 C11 -87.4(3) . .
C3 N1 C2 O2 4.0(4) . .
C3 N1 C2 O1 -177.7(2) . .
C1 O1 C2 O2 -7.1(3) . .
C1 O1 C2 N1 174.5(2) . .
C2 N1 C3 C31 131.8(2) . .
C2 N1 C3 C4 -102.6(2) . .
N1 C3 C4 C7 176.65(19) . .
C31 C3 C4 C7 -58.8(3) . .
N1 C3 C4 C5 53.5(3) . .
C31 C3 C4 C5 178.04(18) . .
C6 N2 C5 C51 -123.8(2) . .
C6 N2 C5 C4 106.9(3) . .
C7 C4 C5 N2 -70.8(2) . .
C3 C4 C5 N2 52.7(3) . .
C7 C4 C5 C51 162.4(2) . .
C3 C4 C5 C51 -74.2(3) . .
C5 N2 C6 O3 5.9(4) . .
C5 N2 C6 C61 -174.5(2) . .
O1 C1 C11 C16 106.5(3) . .
O1 C1 C11 C12 -72.5(3) . .
C16 C11 C12 C13 0.6(5) . .
C1 C11 C12 C13 179.7(3) . .
C11 C12 C13 C14 0.3(5) . .
C12 C13 C14 C15 -1.5(7) . .
C13 C14 C15 C16 1.9(8) . .
C12 C11 C16 C15 -0.2(6) . .
C1 C11 C16 C15 -179.3(4) . .
C14 C15 C16 C11 -1.0(8) . .
N1 C3 C31 C36 -110.4(2) . .
C4 C3 C31 C36 123.3(2) . .
N1 C3 C31 C32 68.1(3) . .
C4 C3 C31 C32 -58.2(3) . .
C36 C31 C32 C33 -0.9(4) . .
C3 C31 C32 C33 -179.5(2) . .
C31 C32 C33 C34 0.3(4) . .
C32 C33 C34 C35 0.6(5) . .
C33 C34 C35 C36 -0.9(5) . .
C32 C31 C36 C35 0.6(4) . .
C3 C31 C36 C35 179.2(2) . .
C34 C35 C36 C31 0.2(4) . .
N2 C5 C51 C55 5.2(4) . .
C4 C5 C51 C55 133.0(3) . .
N2 C5 C51 O52 -178.4(2) . .
C4 C5 C51 O52 -50.7(3) . .
C55 C51 O52 C53 -0.2(3) . .
C5 C51 O52 C53 -177.5(2) . .
C51 O52 C53 C54 -0.3(3) . .
C51 O52 C53 C56 179.5(3) . .
O52 C53 C54 C55 0.7(4) . .
C56 C53 C54 C55 -179.0(5) . .
O52 C51 C55 C54 0.6(3) . .
C5 C51 C55 C54 177.1(3) . .
C53 C54 C55 C51 -0.8(3) . .
O3 C6 C61 C66 -151.9(3) . .
N2 C6 C61 C66 28.5(4) . .
O3 C6 C61 C62 24.5(4) . .
N2 C6 C61 C62 -155.1(3) . .
C66 C61 C62 C63 -2.4(5) . .
C6 C61 C62 C63 -179.0(4) . .
C61 C62 C63 C64 0.7(7) . .
C62 C63 C64 C65 1.6(7) . .
C63 C64 C65 C66 -2.1(6) . .
C62 C61 C66 C65 1.9(4) . .
C6 C61 C66 C65 178.3(3) . .
C64 C65 C66 C61 0.3(5) . .
C2A O1A C1A C11A -93.8(2) . .
C3A N1A C2A O2A -7.2(3) . .
C3A N1A C2A O1A 172.89(18) . .
C1A O1A C2A O2A -3.5(3) . .
C1A O1A C2A N1A 176.37(18) . .
C2A N1A C3A C31A 130.2(2) . .
C2A N1A C3A C4A -101.7(2) . .
N1A C3A C4A C7A -177.60(19) . .
C31A C3A C4A C7A -51.5(3) . .
N1A C3A C4A C5A 60.4(2) . .
C31A C3A C4A C5A -173.46(19) . .
C6A N2A C5A C51A -125.9(2) . .
C6A N2A C5A C4A 107.0(2) . .
C7A C4A C5A N2A -74.6(2) . .
C3A C4A C5A N2A 48.4(2) . .
C7A C4A C5A C51A 159.44(19) . .
C3A C4A C5A C51A -77.6(2) . .
C5A N2A C6A O3A 0.3(3) . .
C5A N2A C6A C61A 179.82(19) . .
O1A C1A C11A C16A 81.9(3) . .
O1A C1A C11A C12A -96.3(3) . .
C16A C11A C12A C13A -0.3(4) . .
C1A C11A C12A C13A 177.9(3) . .
C11A C12A C13A C14A -0.5(5) . .
C12A C13A C14A C15A 0.8(5) . .
C13A C14A C15A C16A -0.3(5) . .
C12A C11A C16A C15A 0.7(4) . .
C1A C11A C16A C15A -177.4(2) . .
C14A C15A C16A C11A -0.4(5) . .
N1A C3A C31A C32A 64.9(3) . .
C4A C3A C31A C32A -62.5(3) . .
N1A C3A C31A C36A -115.6(3) . .
C4A C3A C31A C36A 117.0(3) . .
C36A C31A C32A C33A 0.1(5) . .
C3A C31A C32A C33A 179.5(3) . .
C31A C32A C33A C34A 0.6(6) . .
C32A C33A C34A C35A -2.4(6) . .
C33A C34A C35A C36A 3.3(6) . .
C34A C35A C36A C31A -2.6(6) . .
C32A C31A C36A C35A 1.0(5) . .
C3A C31A C36A C35A -178.5(3) . .
N2A C5A C51A C55A -165.3(2) . .
C4A C5A C51A C55A -38.5(3) . .
N2A C5A C51A O52A 17.8(3) . .
C4A C5A C51A O52A 144.63(19) . .
C55A C51A O52A C53A 0.5(3) . .
C5A C51A O52A C53A 178.07(19) . .
C51A O52A C53A C54A -0.2(3) . .
C51A O52A C53A C56A 178.6(2) . .
O52A C53A C54A C55A -0.2(3) . .
C56A C53A C54A C55A -178.6(3) . .
O52A C51A C55A C54A -0.6(3) . .
C5A C51A C55A C54A -177.6(2) . .
C53A C54A C55A C51A 0.5(3) . .
O3A C6A C61A C62A 19.2(3) . .
N2A C6A C61A C62A -160.4(2) . .
O3A C6A C61A C66A -160.8(2) . .
N2A C6A C61A C66A 19.6(3) . .
C66A C61A C62A C63A -0.8(4) . .
C6A C61A C62A C63A 179.2(2) . .
C61A C62A C63A C64A 0.9(4) . .
C62A C63A C64A C65A -0.1(4) . .
C63A C64A C65A C66A -0.8(5) . .
C64A C65A C66A C61A 1.0(4) . .
C62A C61A C66A C65A -0.2(4) . .
C6A C61A C66A C65A 179.9(2) . .
Cl1 C1L Cl1 C1L 0.000(2) 2_666 2_666
